data_1512281
loop_
_publ_author_name
'Duncton, Matthew A. J.'
'Singh, Rajinder'

_publ_section_title
;
 Synthesis of trans-2-(Trifluoromethyl)cyclopropanes via Suzuki Reactions
 with an N-Methyliminodiacetic Acid Boronate.
;
_journal_issue 17
_journal_name_full 'Organic letters'
_journal_page_first 4284
_journal_page_last 4287
_journal_paper_doi 10.1021/ol401636d
_journal_volume 15
_journal_year 2013
_chemical_formula_moiety 'C9 H11 B F3 N O4'
_chemical_formula_sum 'C9 H11 B F3 N O4'
_chemical_formula_weight 265.00
_chemical_name_systematic
; 
 ? 
;
_space_group_IT_number 7
_symmetry_cell_setting monoclinic
_symmetry_space_group_name_Hall 'P -2yc'
_symmetry_space_group_name_H-M 'P 1 c 1'
_atom_sites_solution_hydrogens geom
_atom_sites_solution_primary direct
_atom_sites_solution_secondary difmap
_audit_creation_method SHELXL-97
_cell_angle_alpha 90.00
_cell_angle_beta 96.454(6)
_cell_angle_gamma 90.00
_cell_formula_units_Z 8
_cell_length_a 21.215(2)
_cell_length_b 10.0689(9)
_cell_length_c 10.6637(9)
_cell_measurement_reflns_used 6213
_cell_measurement_temperature 100(2)
_cell_measurement_theta_max 66.28
_cell_measurement_theta_min 6.57
_cell_volume 2263.5(4)
_computing_cell_refinement 'Bruker SAINT'
_computing_data_collection 'Bruker APEX2'
_computing_data_reduction 'Bruker SAINT'
_computing_molecular_graphics 'Bruker SHELXTL'
_computing_publication_material 'Bruker SHELXTL'
_computing_structure_refinement 'SHELXL-97 (Sheldrick, 2008)'
_computing_structure_solution 'SHELXS-97 (Sheldrick, 2008)'
_diffrn_ambient_temperature 100(2)
_diffrn_measured_fraction_theta_full 0.919
_diffrn_measured_fraction_theta_max 0.919
_diffrn_measurement_device_type 'Bruker APEX-II CCD'
_diffrn_measurement_method '\f and \w scans'
_diffrn_radiation_monochromator graphite
_diffrn_radiation_source 'fine-focus sealed tube'
_diffrn_radiation_type CuK\a
_diffrn_radiation_wavelength 1.54178
_diffrn_reflns_av_R_equivalents 0.0000
_diffrn_reflns_av_sigmaI/netI 0.0497
_diffrn_reflns_limit_h_max 25
_diffrn_reflns_limit_h_min -25
_diffrn_reflns_limit_k_max 11
_diffrn_reflns_limit_k_min 0
_diffrn_reflns_limit_l_max 12
_diffrn_reflns_limit_l_min 0
_diffrn_reflns_number 3721
_diffrn_reflns_theta_full 67.14
_diffrn_reflns_theta_max 67.14
_diffrn_reflns_theta_min 6.26
_exptl_absorpt_coefficient_mu 1.322
_exptl_absorpt_correction_T_max 0.9368
_exptl_absorpt_correction_T_min 0.7779
_exptl_absorpt_correction_type multi-scan
_exptl_absorpt_process_details 'Bruker-AXS Apex2 SADABS'
_exptl_crystal_colour colourless
_exptl_crystal_density_diffrn 1.555
_exptl_crystal_density_method 'not measured'
_exptl_crystal_description plate
_exptl_crystal_F_000 1088
_exptl_crystal_size_max 0.20
_exptl_crystal_size_mid 0.20
_exptl_crystal_size_min 0.05
_refine_diff_density_max 0.557
_refine_diff_density_min -0.515
_refine_diff_density_rms 0.110
_refine_ls_abs_structure_details 'Flack H D (1983), Acta Cryst. A39, 876-881'
_refine_ls_abs_structure_Flack 0.2(3)
_refine_ls_extinction_method none
_refine_ls_goodness_of_fit_ref 1.057
_refine_ls_hydrogen_treatment constr
_refine_ls_matrix_type full
_refine_ls_number_parameters 654
_refine_ls_number_reflns 3721
_refine_ls_number_restraints 2
_refine_ls_restrained_S_all 1.057
_refine_ls_R_factor_all 0.0876
_refine_ls_R_factor_gt 0.0780
_refine_ls_shift/su_max 0.004
_refine_ls_shift/su_mean 0.000
_refine_ls_structure_factor_coef Fsqd
_refine_ls_weighting_details 'calc w=1/[\s^2^(Fo^2^)+(0.1974P)^2^+0.0000P] where P=(Fo^2^+2Fc^2^)/3'
_refine_ls_weighting_scheme calc
_refine_ls_wR_factor_gt 0.2116
_refine_ls_wR_factor_ref 0.2317
_reflns_number_gt 3221
_reflns_number_total 3721
_reflns_threshold_expression >2sigma(I)
_cod_data_source_file ol401636d_si_005.cif
_cod_data_source_block x1009019
_cod_original_sg_symbol_H-M Pc
_cod_database_code 1512281

loop_
_symmetry_equiv_pos_as_xyz
'x, y, z'
'x, -y, z+1/2'

loop_
_atom_site_label
_atom_site_type_symbol
_atom_site_fract_x
_atom_site_fract_y
_atom_site_fract_z
_atom_site_U_iso_or_equiv
_atom_site_adp_type
_atom_site_occupancy
_atom_site_symmetry_multiplicity
_atom_site_calc_flag
_atom_site_refinement_flags
F1 F 0.8545(8) -0.1736(13) 0.537(2) 0.134(6) Uani 1 1 d .
F2 F 0.8218(9) -0.1770(17) 0.709(2) 0.170(9) Uani 1 1 d .
F3 F 0.8953(6) -0.037(2) 0.6696(17) 0.143(7) Uani 1 1 d .
C4 C 0.8450(12) -0.086(2) 0.626(2) 0.111(9) Uani 1 1 d .
C5 C 0.7920(10) 0.0030(14) 0.5917(18) 0.076(5) Uani 1 1 d .
H5 H 0.7514 -0.0404 0.5565 0.091 Uiso 1 1 calc R
C6 C 0.8083(9) 0.1299(14) 0.5285(17) 0.071(4) Uani 1 1 d .
H6A H 0.8537 0.1492 0.5236 0.085 Uiso 1 1 calc R
H6B H 0.7793 0.1600 0.4547 0.085 Uiso 1 1 calc R
C7 C 0.7855(5) 0.1373(10) 0.6511(12) 0.044(2) Uani 1 1 d .
H7 H 0.8198 0.1566 0.7210 0.052 Uiso 1 1 calc R
B8 B 0.7191(5) 0.1862(11) 0.6789(12) 0.037(2) Uani 1 1 d .
O9 O 0.6665(3) 0.1363(7) 0.5910(7) 0.0387(16) Uani 1 1 d .
C10 C 0.6235(4) 0.2280(10) 0.5580(9) 0.0317(19) Uani 1 1 d .
C11 C 0.6409(5) 0.3604(10) 0.6095(10) 0.036(2) Uani 1 1 d .
H11A H 0.6112 0.3882 0.6699 0.044 Uiso 1 1 calc R
H11B H 0.6393 0.4268 0.5408 0.044 Uiso 1 1 calc R
N12 N 0.7087(4) 0.3486(8) 0.6769(8) 0.0336(17) Uani 1 1 d .
C13 C 0.7154(5) 0.3875(10) 0.8113(10) 0.037(2) Uani 1 1 d .
H13A H 0.6842 0.4574 0.8258 0.045 Uiso 1 1 calc R
H13B H 0.7585 0.4223 0.8370 0.045 Uiso 1 1 calc R
C14 C 0.7035(5) 0.2639(11) 0.8865(10) 0.037(2) Uani 1 1 d .
O15 O 0.7066(4) 0.1536(7) 0.8121(7) 0.0397(16) Uani 1 1 d .
O16 O 0.5749(3) 0.2033(7) 0.4920(7) 0.0369(16) Uani 1 1 d .
C17 C 0.7536(5) 0.4230(12) 0.6054(11) 0.044(2) Uani 1 1 d .
H17A H 0.7425 0.5175 0.6036 0.066 Uiso 1 1 calc R
H17B H 0.7510 0.3888 0.5190 0.066 Uiso 1 1 calc R
H17C H 0.7969 0.4116 0.6467 0.066 Uiso 1 1 calc R
O18 O 0.6962(4) 0.2582(8) 0.9948(8) 0.0482(19) Uani 1 1 d .
F21 F 0.3850(3) 0.3953(7) 0.4521(7) 0.0494(16) Uani 1 1 d .
F22 F 0.4023(3) 0.2007(7) 0.3821(7) 0.0483(16) Uani 1 1 d .
F23 F 0.3512(3) 0.3426(7) 0.2607(7) 0.0527(17) Uani 1 1 d .
C24 C 0.3995(5) 0.3262(12) 0.3488(11) 0.042(2) Uani 1 1 d .
C25 C 0.4612(4) 0.3756(10) 0.3099(10) 0.033(2) Uani 1 1 d .
H25 H 0.4989 0.3648 0.3742 0.040 Uiso 1 1 calc R
C26 C 0.4635(5) 0.4902(11) 0.2233(9) 0.037(2) Uani 1 1 d .
H26A H 0.5008 0.5498 0.2368 0.045 Uiso 1 1 calc R
H26B H 0.4230 0.5355 0.1945 0.045 Uiso 1 1 calc R
C27 C 0.4735(5) 0.3552(9) 0.1728(10) 0.035(2) Uani 1 1 d .
H27 H 0.4372 0.3180 0.1156 0.042 Uiso 1 1 calc R
B28 B 0.5412(5) 0.3127(10) 0.1423(10) 0.029(2) Uani 1 1 d .
O29 O 0.5517(3) 0.3484(7) 0.0084(7) 0.0350(15) Uani 1 1 d .
C30 C 0.5580(4) 0.2426(10) -0.0654(10) 0.033(2) Uani 1 1 d .
C31 C 0.5526(5) 0.1136(9) 0.0037(9) 0.034(2) Uani 1 1 d .
H31A H 0.5117 0.0694 -0.0244 0.041 Uiso 1 1 calc R
H31B H 0.5877 0.0530 -0.0114 0.041 Uiso 1 1 calc R
N32 N 0.5562(4) 0.1500(8) 0.1410(8) 0.0338(17) Uani 1 1 d .
C33 C 0.6236(4) 0.1429(9) 0.2063(10) 0.032(2) Uani 1 1 d .
H33A H 0.6536 0.1205 0.1446 0.039 Uiso 1 1 calc R
H33B H 0.6269 0.0738 0.2728 0.039 Uiso 1 1 calc R
C34 C 0.6392(4) 0.2792(10) 0.2642(9) 0.0308(19) Uani 1 1 d .
O35 O 0.5927(3) 0.3643(7) 0.2278(7) 0.0361(15) Uani 1 1 d .
O36 O 0.5656(3) 0.2517(7) -0.1765(7) 0.0385(16) Uani 1 1 d .
C37 C 0.5148(5) 0.0671(10) 0.2091(10) 0.037(2) Uani 1 1 d .
H37A H 0.4704 0.0840 0.1769 0.056 Uiso 1 1 calc R
H37B H 0.5215 0.0885 0.2993 0.056 Uiso 1 1 calc R
H37C H 0.5248 -0.0267 0.1968 0.056 Uiso 1 1 calc R
O38 O 0.6864(3) 0.3024(7) 0.3300(7) 0.0348(15) Uani 1 1 d .
F41 F -0.0909(12) 0.658(2) 0.813(2) 0.195(10) Uani 1 1 d .
F42 F -0.0733(8) 0.6505(15) 1.0177(14) 0.130(6) Uani 1 1 d .
F43 F -0.1351(5) 0.5064(15) 0.9162(14) 0.110(4) Uani 1 1 d .
C44 C -0.0812(10) 0.574(2) 0.9161(19) 0.095(6) Uani 1 1 d .
C45 C -0.0257(7) 0.4870(16) 0.8940(16) 0.066(4) Uani 1 1 d .
H45 H 0.0149 0.5347 0.8855 0.079 Uiso 1 1 calc R
C46 C -0.0355(8) 0.363(2) 0.8205(15) 0.086(6) Uani 1 1 d .
H46A H -0.0020 0.3353 0.7684 0.103 Uiso 1 1 calc R
H46B H -0.0793 0.3401 0.7852 0.103 Uiso 1 1 calc R
C47 C -0.0194(6) 0.3611(14) 0.9672(12) 0.052(3) Uani 1 1 d .
H47 H -0.0554 0.3391 1.0166 0.063 Uiso 1 1 calc R
B48 B 0.0490(5) 0.3161(11) 1.0282(12) 0.036(2) Uani 1 1 d .
O49 O 0.1015(3) 0.3644(6) 0.9600(7) 0.0339(15) Uani 1 1 d .
C50 C 0.1445(4) 0.2753(10) 0.9479(9) 0.0304(18) Uani 1 1 d .
C51 C 0.1280(4) 0.1416(9) 0.9982(10) 0.033(2) Uani 1 1 d .
H51A H 0.1568 0.1191 1.0748 0.040 Uiso 1 1 calc R
H51B H 0.1313 0.0717 0.9340 0.040 Uiso 1 1 calc R
N52 N 0.0605(4) 0.1545(8) 1.0288(8) 0.0351(17) Uani 1 1 d .
C53 C 0.0553(6) 0.1169(11) 1.1612(11) 0.042(2) Uani 1 1 d .
H53A H 0.0891 0.0528 1.1915 0.050 Uiso 1 1 calc R
H53B H 0.0136 0.0757 1.1690 0.050 Uiso 1 1 calc R
C54 C 0.0626(5) 0.2414(10) 1.2351(10) 0.036(2) Uani 1 1 d .
O55 O 0.0618(3) 0.3469(7) 1.1635(7) 0.0395(16) Uani 1 1 d .
O56 O 0.1941(3) 0.2960(8) 0.9016(7) 0.0400(17) Uani 1 1 d .
C57 C 0.0162(5) 0.0758(12) 0.9388(11) 0.047(2) Uani 1 1 d .
H57A H 0.0288 -0.0179 0.9428 0.071 Uiso 1 1 calc R
H57B H 0.0177 0.1092 0.8529 0.071 Uiso 1 1 calc R
H57C H -0.0271 0.0843 0.9616 0.071 Uiso 1 1 calc R
O58 O 0.0712(4) 0.2409(8) 1.3523(8) 0.0449(18) Uani 1 1 d .
F61 F 0.4190(3) 0.1556(7) 0.7762(7) 0.0506(16) Uani 1 1 d .
F62 F 0.3836(3) 0.1037(7) 0.9506(6) 0.0496(15) Uani 1 1 d .
F63 F 0.3683(3) 0.3007(7) 0.8734(7) 0.0486(15) Uani 1 1 d .
C64 C 0.3684(5) 0.1682(10) 0.8425(9) 0.0328(19) Uani 1 1 d .
C65 C 0.3077(5) 0.1288(9) 0.7743(10) 0.034(2) Uani 1 1 d .
H65 H 0.2697 0.1406 0.8208 0.041 Uiso 1 1 calc R
C66 C 0.3067(6) 0.0055(8) 0.6869(9) 0.038(2) Uani 1 1 d .
H66A H 0.3475 -0.0390 0.6778 0.045 Uiso 1 1 calc R
H66B H 0.2694 -0.0541 0.6829 0.045 Uiso 1 1 calc R
C67 C 0.2966(4) 0.1473(9) 0.6329(9) 0.033(2) Uani 1 1 d .
H67 H 0.3334 0.1847 0.5937 0.039 Uiso 1 1 calc R
B68 B 0.2282(5) 0.1890(9) 0.5649(11) 0.028(2) Uani 1 1 d .
O69 O 0.2177(3) 0.1533(7) 0.4312(7) 0.0358(15) Uani 1 1 d .
C70 C 0.2102(5) 0.2560(10) 0.3541(9) 0.032(2) Uani 1 1 d .
C71 C 0.2167(5) 0.3825(9) 0.4264(9) 0.0320(19) Uani 1 1 d .
H71A H 0.1822 0.4447 0.3957 0.038 Uiso 1 1 calc R
H71B H 0.2579 0.4252 0.4167 0.038 Uiso 1 1 calc R
N72 N 0.2127(3) 0.3469(8) 0.5630(8) 0.0305(17) Uani 1 1 d .
C73 C 0.1467(5) 0.3566(10) 0.5969(10) 0.037(2) Uani 1 1 d .
H73A H 0.1169 0.3796 0.5218 0.044 Uiso 1 1 calc R
H73B H 0.1438 0.4255 0.6623 0.044 Uiso 1 1 calc R
C74 C 0.1314(5) 0.2224(10) 0.6462(10) 0.034(2) Uani 1 1 d .
O75 O 0.1758(3) 0.1343(6) 0.6356(6) 0.0303(13) Uani 1 1 d .
O76 O 0.2035(3) 0.2474(7) 0.2401(7) 0.0353(15) Uani 1 1 d .
C77 C 0.2569(4) 0.4309(9) 0.6517(9) 0.0313(18) Uani 1 1 d .
H77A H 0.2436 0.5240 0.6444 0.047 Uiso 1 1 calc R
H77B H 0.3003 0.4224 0.6295 0.047 Uiso 1 1 calc R
H77C H 0.2554 0.4005 0.7386 0.047 Uiso 1 1 calc R
O78 O 0.0836(3) 0.1957(8) 0.6921(8) 0.0424(18) Uani 1 1 d .

loop_
_atom_site_aniso_label
_atom_site_aniso_U_11
_atom_site_aniso_U_22
_atom_site_aniso_U_33
_atom_site_aniso_U_23
_atom_site_aniso_U_13
_atom_site_aniso_U_12
F1 0.143(11) 0.083(7) 0.190(17) 0.018(9) 0.089(11) 0.032(7)
F2 0.147(13) 0.126(11) 0.25(2) 0.079(14) 0.062(14) 0.072(10)
F3 0.051(6) 0.232(18) 0.146(13) -0.018(13) 0.012(7) 0.043(8)
C4 0.136(18) 0.096(13) 0.114(16) 0.029(12) 0.065(15) 0.098(15)
C5 0.079(12) 0.058(10) 0.094(12) -0.005(8) 0.027(9) 0.017(7)
C6 0.097(11) 0.050(7) 0.074(10) -0.001(7) 0.041(9) 0.016(7)
C7 0.036(5) 0.040(5) 0.056(7) -0.015(5) 0.009(5) 0.000(4)
B8 0.042(6) 0.033(6) 0.039(6) -0.001(5) 0.015(5) 0.005(4)
O9 0.043(4) 0.039(4) 0.035(4) -0.004(3) 0.012(3) 0.009(3)
C10 0.038(5) 0.039(5) 0.021(4) 0.007(3) 0.015(4) 0.003(4)
C11 0.041(5) 0.043(5) 0.026(5) 0.003(4) 0.006(4) 0.007(4)
N12 0.036(4) 0.036(4) 0.030(4) 0.001(3) 0.011(3) -0.005(3)
C13 0.057(6) 0.032(5) 0.023(5) 0.001(4) 0.007(4) 0.004(4)
C14 0.037(5) 0.050(6) 0.021(5) 0.002(4) 0.000(4) -0.017(4)
O15 0.053(4) 0.035(4) 0.033(4) -0.003(3) 0.015(3) 0.004(3)
O16 0.041(4) 0.041(4) 0.030(4) -0.004(3) 0.009(3) -0.012(3)
C17 0.043(5) 0.050(6) 0.039(6) 0.016(5) 0.005(4) 0.004(4)
O18 0.054(4) 0.057(5) 0.034(5) 0.000(3) 0.006(4) -0.003(4)
F21 0.045(3) 0.063(4) 0.044(4) -0.018(3) 0.024(3) 0.000(3)
F22 0.046(3) 0.053(4) 0.050(4) 0.005(3) 0.019(3) -0.004(3)
F23 0.031(3) 0.075(5) 0.054(4) -0.010(4) 0.015(3) -0.011(3)
C24 0.038(5) 0.050(6) 0.041(6) -0.004(4) 0.018(4) 0.004(4)
C25 0.032(4) 0.043(5) 0.027(5) 0.003(4) 0.014(4) 0.002(4)
C26 0.029(5) 0.048(6) 0.037(5) -0.006(4) 0.010(4) 0.012(3)
C27 0.044(5) 0.039(6) 0.023(5) 0.008(4) 0.008(4) 0.000(4)
B28 0.035(5) 0.028(5) 0.027(5) -0.002(4) 0.011(4) -0.002(4)
O29 0.042(3) 0.037(4) 0.029(4) -0.003(3) 0.013(3) -0.001(3)
C30 0.029(4) 0.041(5) 0.030(6) -0.001(4) 0.009(4) 0.009(3)
C31 0.056(6) 0.017(4) 0.030(5) -0.005(4) 0.007(4) -0.007(4)
N32 0.033(4) 0.040(5) 0.031(5) -0.002(3) 0.013(4) 0.001(3)
C33 0.032(4) 0.037(5) 0.029(5) 0.007(4) 0.007(4) 0.002(3)
C34 0.036(5) 0.035(5) 0.023(5) -0.001(3) 0.013(4) -0.001(3)
O35 0.036(3) 0.035(3) 0.040(4) -0.011(3) 0.017(3) -0.007(3)
O36 0.039(3) 0.051(4) 0.027(4) -0.001(3) 0.012(3) -0.009(3)
C37 0.043(5) 0.037(5) 0.031(5) 0.004(4) 0.004(4) -0.011(4)
O38 0.030(3) 0.040(4) 0.035(4) -0.007(3) 0.006(3) -0.011(3)
F41 0.25(2) 0.200(18) 0.142(15) 0.089(14) 0.042(15) 0.134(18)
F42 0.148(11) 0.137(11) 0.099(9) -0.040(8) -0.012(8) 0.072(9)
F43 0.059(6) 0.158(11) 0.116(9) 0.002(8) 0.021(6) 0.045(6)
C44 0.087(11) 0.140(18) 0.062(11) 0.004(10) 0.024(9) 0.030(12)
C45 0.039(7) 0.074(10) 0.082(10) 0.029(8) -0.003(6) 0.006(5)
C46 0.055(8) 0.157(18) 0.045(9) 0.005(9) 0.000(6) 0.041(9)
C47 0.044(6) 0.079(8) 0.036(7) 0.000(5) 0.019(5) 0.020(5)
B48 0.041(5) 0.030(5) 0.040(6) 0.007(4) 0.022(5) -0.005(4)
O49 0.026(3) 0.037(4) 0.039(4) 0.002(3) 0.007(3) -0.004(2)
C50 0.027(4) 0.040(5) 0.025(5) 0.005(4) 0.004(4) 0.001(3)
C51 0.030(4) 0.038(5) 0.032(5) -0.011(4) 0.007(4) -0.007(3)
N52 0.040(4) 0.040(5) 0.026(4) 0.002(3) 0.009(3) -0.006(3)
C53 0.055(6) 0.037(5) 0.035(6) -0.004(4) 0.014(5) -0.006(4)
C54 0.033(4) 0.046(6) 0.029(5) 0.002(4) 0.011(4) 0.003(4)
O55 0.039(3) 0.045(4) 0.037(4) -0.008(3) 0.016(3) 0.000(3)
O56 0.039(4) 0.052(4) 0.030(4) 0.001(3) 0.011(3) 0.007(3)
C57 0.057(6) 0.050(6) 0.037(6) -0.005(5) 0.015(5) -0.020(5)
O58 0.038(4) 0.064(5) 0.034(4) -0.014(4) 0.009(3) -0.003(3)
F61 0.033(3) 0.067(4) 0.055(4) 0.006(3) 0.017(3) 0.006(3)
F62 0.060(4) 0.052(4) 0.035(3) 0.005(3) 0.000(3) -0.002(3)
F63 0.049(3) 0.045(3) 0.050(4) -0.013(3) 0.000(3) -0.009(3)
C64 0.035(5) 0.034(5) 0.029(5) -0.004(3) 0.005(4) -0.004(4)
C65 0.042(5) 0.037(5) 0.027(5) -0.001(4) 0.014(4) -0.005(4)
C66 0.054(6) 0.019(5) 0.039(5) -0.013(4) 0.000(5) -0.004(3)
C67 0.025(4) 0.047(6) 0.027(5) 0.017(4) 0.006(4) 0.003(3)
B68 0.032(5) 0.019(4) 0.034(6) -0.002(4) 0.007(4) 0.004(3)
O69 0.033(3) 0.045(4) 0.030(4) -0.005(3) 0.005(3) 0.007(3)
C70 0.032(4) 0.048(6) 0.017(5) -0.013(4) 0.014(4) -0.003(4)
C71 0.036(4) 0.033(5) 0.028(5) 0.003(4) 0.009(4) 0.002(4)
N72 0.029(4) 0.036(4) 0.028(4) -0.008(3) 0.007(3) 0.000(3)
C73 0.035(5) 0.051(6) 0.027(5) 0.004(4) 0.012(4) 0.005(4)
C74 0.047(5) 0.034(5) 0.023(5) -0.006(4) 0.006(4) -0.002(4)
O75 0.028(3) 0.039(3) 0.025(3) -0.003(3) 0.009(3) 0.004(2)
O76 0.036(3) 0.043(4) 0.028(4) -0.007(3) 0.011(3) 0.007(3)
C77 0.032(4) 0.032(4) 0.031(5) -0.002(4) 0.012(4) 0.004(3)
O78 0.038(3) 0.057(5) 0.036(4) -0.007(3) 0.021(3) -0.013(3)

loop_
_atom_type_symbol
_atom_type_description
_atom_type_scat_dispersion_real
_atom_type_scat_dispersion_imag
_atom_type_scat_source
C C 0.0181 0.0091 'International Tables Vol C Tables 4.2.6.8 and 6.1.1.4'
H H 0.0000 0.0000 'International Tables Vol C Tables 4.2.6.8 and 6.1.1.4'
B B 0.0090 0.0039 'International Tables Vol C Tables 4.2.6.8 and 6.1.1.4'
N N 0.0311 0.0180 'International Tables Vol C Tables 4.2.6.8 and 6.1.1.4'
O O 0.0492 0.0322 'International Tables Vol C Tables 4.2.6.8 and 6.1.1.4'
F F 0.0727 0.0534 'International Tables Vol C Tables 4.2.6.8 and 6.1.1.4'

loop_
_geom_angle_atom_site_label_1
_geom_angle_atom_site_label_2
_geom_angle_atom_site_label_3
_geom_angle
F3 C4 F1 110.3(16)
F3 C4 F2 112(2)
F1 C4 F2 96.3(19)
F3 C4 C5 118(2)
F1 C4 C5 114(2)
F2 C4 C5 104.1(17)
C4 C5 C6 115.2(18)
C4 C5 C7 124(2)
C6 C5 C7 57.4(9)
C4 C5 H5 115.7
C6 C5 H5 115.7
C7 C5 H5 115.7
C7 C6 C5 61.4(9)
C7 C6 H6A 117.6
C5 C6 H6A 117.6
C7 C6 H6B 117.6
C5 C6 H6B 117.6
H6A C6 H6B 114.7
C6 C7 C5 61.2(10)
C6 C7 B8 126.2(12)
C5 C7 B8 119.6(11)
C6 C7 H7 113.3
C5 C7 H7 113.3
B8 C7 H7 113.3
O9 B8 O15 109.0(8)
O9 B8 C7 114.3(9)
O15 B8 C7 111.6(10)
O9 B8 N12 103.9(8)
O15 B8 N12 101.0(7)
C7 B8 N12 115.8(8)
C10 O9 B8 112.7(8)
O16 C10 O9 122.1(9)
O16 C10 C11 124.4(9)
O9 C10 C11 113.4(9)
C10 C11 N12 106.6(8)
C10 C11 H11A 110.4
N12 C11 H11A 110.4
C10 C11 H11B 110.4
N12 C11 H11B 110.4
H11A C11 H11B 108.6
C13 N12 C17 111.5(8)
C13 N12 C11 114.5(8)
C17 N12 C11 110.0(8)
C13 N12 B8 104.6(8)
C17 N12 B8 114.4(8)
C11 N12 B8 101.5(7)
N12 C13 C14 107.0(8)
N12 C13 H13A 110.3
C14 C13 H13A 110.3
N12 C13 H13B 110.3
C14 C13 H13B 110.3
H13A C13 H13B 108.6
O18 C14 O15 123.1(10)
O18 C14 C13 127.1(10)
O15 C14 C13 109.7(9)
C14 O15 B8 113.2(8)
N12 C17 H17A 109.5
N12 C17 H17B 109.5
H17A C17 H17B 109.5
N12 C17 H17C 109.5
H17A C17 H17C 109.5
H17B C17 H17C 109.5
F22 C24 F23 108.7(10)
F22 C24 F21 106.2(9)
F23 C24 F21 106.4(9)
F22 C24 C25 112.3(9)
F23 C24 C25 113.1(9)
F21 C24 C25 109.6(9)
C26 C25 C24 121.4(9)
C26 C25 C27 59.2(6)
C24 C25 C27 117.9(9)
C26 C25 H25 115.5
C24 C25 H25 115.5
C27 C25 H25 115.5
C25 C26 C27 61.9(7)
C25 C26 H26A 117.6
C27 C26 H26A 117.6
C25 C26 H26B 117.6
C27 C26 H26B 117.6
H26A C26 H26B 114.7
C26 C27 C25 58.9(7)
C26 C27 B28 119.7(9)
C25 C27 B28 119.7(9)
C26 C27 H27 115.6
C25 C27 H27 115.6
B28 C27 H27 115.6
O35 B28 O29 109.3(7)
O35 B28 C27 114.7(8)
O29 B28 C27 111.6(8)
O35 B28 N32 103.2(7)
O29 B28 N32 100.2(7)
C27 B28 N32 116.7(7)
C30 O29 B28 113.6(7)
O36 C30 O29 123.0(10)
O36 C30 C31 124.6(9)
O29 C30 C31 112.3(9)
N32 C31 C30 105.6(7)
N32 C31 H31A 110.6
C30 C31 H31A 110.6
N32 C31 H31B 110.6
C30 C31 H31B 110.6
H31A C31 H31B 108.8
C37 N32 C31 112.1(8)
C37 N32 C33 109.4(7)
C31 N32 C33 112.2(7)
C37 N32 B28 115.5(7)
C31 N32 B28 105.0(7)
C33 N32 B28 102.3(7)
N32 C33 C34 107.0(7)
N32 C33 H33A 110.3
C34 C33 H33A 110.3
N32 C33 H33B 110.3
C34 C33 H33B 110.3
H33A C33 H33B 108.6
O38 C34 O35 126.7(9)
O38 C34 C33 123.3(9)
O35 C34 C33 109.9(8)
C34 O35 B28 116.0(7)
N32 C37 H37A 109.5
N32 C37 H37B 109.5
H37A C37 H37B 109.5
N32 C37 H37C 109.5
H37A C37 H37C 109.5
H37B C37 H37C 109.5
F42 C44 F43 109.2(17)
F42 C44 F41 107(2)
F43 C44 F41 105.3(19)
F42 C44 C45 115.8(17)
F43 C44 C45 112.6(18)
F41 C44 C45 106.2(16)
C46 C45 C47 63.6(10)
C46 C45 C44 120.7(15)
C47 C45 C44 116.2(14)
C46 C45 H45 115.4
C47 C45 H45 115.4
C44 C45 H45 115.4
C45 C46 C47 58.5(10)
C45 C46 H46A 117.9
C47 C46 H46A 117.9
C45 C46 H46B 117.9
C47 C46 H46B 117.9
H46A C46 H46B 115.1
C45 C47 C46 57.9(11)
C45 C47 B48 118.8(11)
C46 C47 B48 120.0(9)
C45 C47 H47 115.9
C46 C47 H47 115.9
B48 C47 H47 115.9
O55 B48 O49 110.3(8)
O55 B48 C47 113.7(9)
O49 B48 C47 114.1(9)
O55 B48 N52 101.2(8)
O49 B48 N52 102.0(7)
C47 B48 N52 114.3(9)
C50 O49 B48 113.5(7)
O56 C50 O49 124.5(9)
O56 C50 C51 122.6(9)
O49 C50 C51 112.9(8)
C50 C51 N52 105.3(7)
C50 C51 H51A 110.7
N52 C51 H51A 110.7
C50 C51 H51B 110.7
N52 C51 H51B 110.7
H51A C51 H51B 108.8
C53 N52 C57 111.7(8)
C53 N52 C51 111.0(9)
C57 N52 C51 111.1(8)
C53 N52 B48 103.3(8)
C57 N52 B48 116.1(8)
C51 N52 B48 103.1(7)
N52 C53 C54 106.1(9)
N52 C53 H53A 110.5
C54 C53 H53A 110.5
N52 C53 H53B 110.5
C54 C53 H53B 110.5
H53A C53 H53B 108.7
O58 C54 O55 125.5(10)
O58 C54 C53 121.8(10)
O55 C54 C53 112.6(10)
C54 O55 B48 113.0(8)
N52 C57 H57A 109.5
N52 C57 H57B 109.5
H57A C57 H57B 109.5
N52 C57 H57C 109.5
H57A C57 H57C 109.5
H57B C57 H57C 109.5
F62 C64 F61 106.0(8)
F62 C64 F63 105.8(8)
F61 C64 F63 103.8(8)
F62 C64 C65 114.4(9)
F61 C64 C65 114.8(8)
F63 C64 C65 111.0(8)
C64 C65 C67 119.5(8)
C64 C65 C66 117.9(9)
C67 C65 C66 60.6(6)
C64 C65 H65 115.8
C67 C65 H65 115.8
C66 C65 H65 115.8
C67 C66 C65 58.4(6)
C67 C66 H66A 117.9
C65 C66 H66A 117.9
C67 C66 H66B 117.9
C65 C66 H66B 117.9
H66A C66 H66B 115.1
C65 C67 C66 61.0(6)
C65 C67 B68 121.0(8)
C66 C67 B68 119.4(8)
C65 C67 H67 115.0
C66 C67 H67 115.0
B68 C67 H67 115.0
O69 B68 O75 110.9(7)
O69 B68 C67 114.1(8)
O75 B68 C67 110.9(8)
O69 B68 N72 102.7(7)
O75 B68 N72 101.8(6)
C67 B68 N72 115.7(7)
C70 O69 B68 114.2(7)
O76 C70 O69 124.2(9)
O76 C70 C71 125.1(10)
O69 C70 C71 110.5(8)
C70 C71 N72 106.5(8)
C70 C71 H71A 110.4
N72 C71 H71A 110.4
C70 C71 H71B 110.4
N72 C71 H71B 110.4
H71A C71 H71B 108.6
C73 N72 C71 112.0(7)
C73 N72 C77 110.2(7)
C71 N72 C77 111.9(7)
C73 N72 B68 104.8(7)
C71 N72 B68 102.2(7)
C77 N72 B68 115.4(7)
N72 C73 C74 105.8(8)
N72 C73 H73A 110.6
C74 C73 H73A 110.6
N72 C73 H73B 110.6
C74 C73 H73B 110.6
H73A C73 H73B 108.7
O78 C74 O75 122.1(9)
O78 C74 C73 124.6(9)
O75 C74 C73 113.2(9)
C74 O75 B68 111.9(7)
N72 C77 H77A 109.5
N72 C77 H77B 109.5
H77A C77 H77B 109.5
N72 C77 H77C 109.5
H77A C77 H77C 109.5
H77B C77 H77C 109.5

loop_
_geom_bond_atom_site_label_1
_geom_bond_atom_site_label_2
_geom_bond_distance
F1 C4 1.33(3)
F2 C4 1.40(3)
F3 C4 1.22(3)
C4 C5 1.45(2)
C5 C6 1.50(2)
C5 C7 1.506(17)
C5 H5 1.0000
C6 C7 1.445(19)
C6 H6A 0.9900
C6 H6B 0.9900
C7 B8 1.553(14)
C7 H7 1.0000
B8 O9 1.463(15)
B8 O15 1.510(14)
B8 N12 1.650(13)
O9 C10 1.317(12)
C10 O16 1.206(13)
C10 C11 1.473(15)
C11 N12 1.539(13)
C11 H11A 0.9900
C11 H11B 0.9900
N12 C13 1.477(13)
N12 C17 1.487(13)
C13 C14 1.517(14)
C13 H13A 0.9900
C13 H13B 0.9900
C14 O18 1.184(15)
C14 O15 1.371(13)
C17 H17A 0.9800
C17 H17B 0.9800
C17 H17C 0.9800
F21 C24 1.367(12)
F22 C24 1.311(14)
F23 C24 1.320(14)
C24 C25 1.502(13)
C25 C26 1.483(14)
C25 C27 1.527(14)
C25 H25 1.0000
C26 C27 1.487(14)
C26 H26A 0.9900
C26 H26B 0.9900
C27 B28 1.567(13)
C27 H27 1.0000
B28 O35 1.439(13)
B28 O29 1.513(12)
B28 N32 1.669(12)
O29 C30 1.340(12)
C30 O36 1.216(14)
C30 C31 1.504(14)
C31 N32 1.502(12)
C31 H31A 0.9900
C31 H31B 0.9900
N32 C37 1.463(12)
N32 C33 1.521(12)
C33 C34 1.526(14)
C33 H33A 0.9900
C33 H33B 0.9900
C34 O38 1.179(12)
C34 O35 1.331(12)
C37 H37A 0.9800
C37 H37B 0.9800
C37 H37C 0.9800
F41 C44 1.39(3)
F42 C44 1.32(2)
F43 C44 1.33(3)
C44 C45 1.51(2)
C45 C46 1.48(3)
C45 C47 1.487(19)
C45 H45 1.0000
C46 C47 1.563(19)
C46 H46A 0.9900
C46 H46B 0.9900
C47 B48 1.588(16)
C47 H47 1.0000
B48 O55 1.471(14)
B48 O49 1.479(11)
B48 N52 1.645(13)
O49 C50 1.297(12)
C50 O56 1.230(12)
C50 C51 1.504(13)
C51 N52 1.510(12)
C51 H51A 0.9900
C51 H51B 0.9900
N52 C53 1.478(13)
N52 C57 1.493(14)
C53 C54 1.479(15)
C53 H53A 0.9900
C53 H53B 0.9900
C54 O58 1.243(15)
C54 O55 1.307(13)
C57 H57A 0.9800
C57 H57B 0.9800
C57 H57C 0.9800
F61 C64 1.356(12)
F62 C64 1.330(12)
F63 C64 1.375(12)
C64 C65 1.461(14)
C65 C67 1.511(14)
C65 C66 1.550(12)
C65 H65 1.0000
C66 C67 1.545(12)
C66 H66A 0.9900
C66 H66B 0.9900
C67 B68 1.604(13)
C67 H67 1.0000
B68 O69 1.463(13)
B68 O75 1.515(12)
B68 N72 1.623(11)
O69 C70 1.319(13)
C70 O76 1.211(13)
C70 C71 1.487(13)
C71 N72 1.512(12)
C71 H71A 0.9900
C71 H71B 0.9900
N72 C73 1.488(11)
N72 C77 1.512(12)
C73 C74 1.499(14)
C73 H73A 0.9900
C73 H73B 0.9900
C74 O78 1.204(13)
C74 O75 1.308(12)
C77 H77A 0.9800
C77 H77B 0.9800
C77 H77C 0.9800

loop_
_geom_torsion_atom_site_label_1
_geom_torsion_atom_site_label_2
_geom_torsion_atom_site_label_3
_geom_torsion_atom_site_label_4
_geom_torsion
F3 C4 C5 C6 41(3)
F1 C4 C5 C6 -91(2)
F2 C4 C5 C6 165.7(19)
F3 C4 C5 C7 -25(3)
F1 C4 C5 C7 -157.1(18)
F2 C4 C5 C7 99(2)
C4 C5 C6 C7 -115(2)
C5 C6 C7 B8 -107.2(14)
C4 C5 C7 C6 100(2)
C4 C5 C7 B8 -141.9(17)
C6 C5 C7 B8 117.6(15)
C6 C7 B8 O9 43.6(16)
C5 C7 B8 O9 -30.7(17)
C6 C7 B8 O15 168.0(11)
C5 C7 B8 O15 93.7(14)
C6 C7 B8 N12 -77.2(15)
C5 C7 B8 N12 -151.5(12)
O15 B8 O9 C10 95.8(9)
C7 B8 O9 C10 -138.4(9)
N12 B8 O9 C10 -11.2(10)
B8 O9 C10 O16 -175.5(9)
B8 O9 C10 C11 4.3(11)
O16 C10 C11 N12 -174.8(8)
O9 C10 C11 N12 5.3(11)
C10 C11 N12 C13 -123.1(9)
C10 C11 N12 C17 110.4(9)
C10 C11 N12 B8 -11.1(9)
O9 B8 N12 C13 132.5(8)
O15 B8 N12 C13 19.5(9)
C7 B8 N12 C13 -101.2(11)
O9 B8 N12 C17 -105.2(9)
O15 B8 N12 C17 141.8(8)
C7 B8 N12 C17 21.1(13)
O9 B8 N12 C11 13.2(9)
O15 B8 N12 C11 -99.8(8)
C7 B8 N12 C11 139.4(10)
C17 N12 C13 C14 -145.2(9)
C11 N12 C13 C14 89.1(10)
B8 N12 C13 C14 -21.1(10)
N12 C13 C14 O18 -169.1(10)
N12 C13 C14 O15 15.2(11)
O18 C14 O15 B8 -177.4(10)
C13 C14 O15 B8 -1.4(11)
O9 B8 O15 C14 -120.2(9)
C7 B8 O15 C14 112.5(9)
N12 B8 O15 C14 -11.1(10)
F22 C24 C25 C26 155.3(9)
F23 C24 C25 C26 31.7(14)
F21 C24 C25 C26 -86.9(12)
F22 C24 C25 C27 86.1(12)
F23 C24 C25 C27 -37.4(13)
F21 C24 C25 C27 -156.0(9)
C24 C25 C26 C27 -105.9(11)
C25 C26 C27 B28 -108.7(10)
C24 C25 C27 C26 111.7(10)
C26 C25 C27 B28 108.9(10)
C24 C25 C27 B28 -139.4(9)
C26 C27 B28 O35 36.0(13)
C25 C27 B28 O35 -32.9(12)
C26 C27 B28 O29 -88.9(10)
C25 C27 B28 O29 -157.9(8)
C26 C27 B28 N32 156.8(8)
C25 C27 B28 N32 87.9(11)
O35 B28 O29 C30 118.2(8)
C27 B28 O29 C30 -113.9(9)
N32 B28 O29 C30 10.3(9)
B28 O29 C30 O36 178.7(9)
B28 O29 C30 C31 0.3(11)
O36 C30 C31 N32 169.4(9)
O29 C30 C31 N32 -12.2(11)
C30 C31 N32 C37 143.6(8)
C30 C31 N32 C33 -92.9(9)
C30 C31 N32 B28 17.5(9)
O35 B28 N32 C37 106.4(8)
O29 B28 N32 C37 -140.8(8)
C27 B28 N32 C37 -20.3(12)
O35 B28 N32 C31 -129.5(8)
O29 B28 N32 C31 -16.8(8)
C27 B28 N32 C31 103.7(10)
O35 B28 N32 C33 -12.3(9)
O29 B28 N32 C33 100.5(7)
C27 B28 N32 C33 -139.0(9)
C37 N32 C33 C34 -111.5(8)
C31 N32 C33 C34 123.5(8)
B28 N32 C33 C34 11.5(9)
N32 C33 C34 O38 173.7(9)
N32 C33 C34 O35 -7.1(10)
O38 C34 O35 B28 177.3(9)
C33 C34 O35 B28 -1.9(11)
O29 B28 O35 C34 -96.7(9)
C27 B28 O35 C34 137.1(8)
N32 B28 O35 C34 9.1(10)
F42 C44 C45 C46 154.7(19)
F43 C44 C45 C46 28(2)
F41 C44 C45 C46 -87(2)
F42 C44 C45 C47 81(2)
F43 C44 C45 C47 -45(2)
F41 C44 C45 C47 -160.1(19)
C44 C45 C46 C47 -106.1(17)
C44 C45 C47 C46 113.0(17)
C46 C45 C47 B48 109.2(12)
C44 C45 C47 B48 -137.8(15)
C45 C46 C47 B48 -107.1(14)
C45 C47 B48 O55 99.8(12)
C46 C47 B48 O55 167.3(13)
C45 C47 B48 O49 -27.8(16)
C46 C47 B48 O49 39.7(18)
C45 C47 B48 N52 -144.7(12)
C46 C47 B48 N52 -77.2(16)
O55 B48 O49 C50 93.4(10)
C47 B48 O49 C50 -137.3(10)
N52 B48 O49 C50 -13.5(11)
B48 O49 C50 O56 -175.2(10)
B48 O49 C50 C51 4.2(12)
O56 C50 C51 N52 -172.4(9)
O49 C50 C51 N52 8.2(11)
C50 C51 N52 C53 -125.3(9)
C50 C51 N52 C57 109.8(9)
C50 C51 N52 B48 -15.2(10)
O55 B48 N52 C53 19.0(9)
O49 B48 N52 C53 132.8(9)
C47 B48 N52 C53 -103.6(10)
O55 B48 N52 C57 141.6(8)
O49 B48 N52 C57 -104.6(9)
C47 B48 N52 C57 19.1(12)
O55 B48 N52 C51 -96.6(8)
O49 B48 N52 C51 17.1(10)
C47 B48 N52 C51 140.8(9)
C57 N52 C53 C54 -142.7(9)
C51 N52 C53 C54 92.8(10)
B48 N52 C53 C54 -17.1(10)
N52 C53 C54 O58 -167.7(9)
N52 C53 C54 O55 9.4(12)
O58 C54 O55 B48 -178.6(9)
C53 C54 O55 B48 4.5(11)
O49 B48 O55 C54 -122.1(8)
C47 B48 O55 C54 108.4(10)
N52 B48 O55 C54 -14.7(9)
F62 C64 C65 C67 -154.7(8)
F61 C64 C65 C67 -31.7(12)
F63 C64 C65 C67 85.7(11)
F62 C64 C65 C66 -84.4(11)
F61 C64 C65 C66 38.6(12)
F63 C64 C65 C66 155.9(8)
C64 C65 C66 C67 -110.0(10)
C64 C65 C67 C66 107.4(11)
C64 C65 C67 B68 -143.9(9)
C66 C65 C67 B68 108.7(10)
C65 C66 C67 B68 -111.3(10)
C65 C67 B68 O69 -157.2(8)
C66 C67 B68 O69 -85.4(11)
C65 C67 B68 O75 -31.2(11)
C66 C67 B68 O75 40.6(12)
C65 C67 B68 N72 83.9(10)
C66 C67 B68 N72 155.8(8)
O75 B68 O69 C70 118.5(8)
C67 B68 O69 C70 -115.5(9)
N72 B68 O69 C70 10.4(9)
B68 O69 C70 O76 176.9(9)
B68 O69 C70 C71 1.7(10)
O76 C70 C71 N72 170.6(9)
O69 C70 C71 N72 -14.2(10)
C70 C71 N72 C73 -92.6(9)
C70 C71 N72 C77 143.1(8)
C70 C71 N72 B68 19.0(9)
O69 B68 N72 C73 99.3(8)
O75 B68 N72 C73 -15.6(9)
C67 B68 N72 C73 -135.8(9)
O69 B68 N72 C71 -17.7(8)
O75 B68 N72 C71 -132.5(7)
C67 B68 N72 C71 107.2(9)
O69 B68 N72 C77 -139.3(7)
O75 B68 N72 C77 105.9(8)
C67 B68 N72 C77 -14.4(11)
C71 N72 C73 C74 123.1(9)
C77 N72 C73 C74 -111.7(9)
B68 N72 C73 C74 13.1(10)
N72 C73 C74 O78 173.9(10)
N72 C73 C74 O75 -5.7(12)
O78 C74 O75 B68 175.0(9)
C73 C74 O75 B68 -5.4(11)
O69 B68 O75 C74 -95.7(9)
C67 B68 O75 C74 136.6(8)
N72 B68 O75 C74 13.0(9)
